data_1505601
loop_
_publ_author_name
'Bissember, Alex C.'
'Phillis, Andrew T.'
'Banwell, Martin G.'
'Willis, Anthony C.'

_publ_section_title
;
 Base-promoted reactions of dichlorocarbene adducts of cyclic enamines: a
 new route to annulated pyrroles.
;
_journal_issue 26
_journal_name_full 'Organic letters'
_journal_page_first 5421
_journal_page_last 5424
_journal_paper_doi 10.1021/ol7021774
_journal_volume 9
_journal_year 2007
_chemical_compound_source local
_chemical_formula_moiety 'C19 H16 Cl N O2'
_chemical_formula_sum 'C19 H16 Cl N O2'
_chemical_formula_weight 325.79
_space_group_IT_number 14
_symmetry_cell_setting monoclinic
_symmetry_space_group_name_Hall '-P 2ybc'
_symmetry_space_group_name_H-M 'P 1 21/c 1'
_atom_sites_solution_hydrogens geom
_atom_sites_solution_primary direct
_audit_creation_date 07-05-17
_audit_creation_method CRYSTALS_ver_12.18
_audit_update_record
;
2007-05-17 - Report on C19 H16 Cl N O2
              by Anthony C. Willis
              for  Alex Bissember and Martin Banwell

2007-05-17 - passes checkcif tests with minor warnings

;
_cell_angle_alpha 90
_cell_angle_beta 92.3248(11)
_cell_angle_gamma 90
_cell_formula_units_Z 4
_cell_length_a 8.8875(2)
_cell_length_b 19.4706(3)
_cell_length_c 9.0930(1)
_cell_measurement_reflns_used 17526
_cell_measurement_temperature 200
_cell_measurement_theta_max 25
_cell_measurement_theta_min 2.6
_cell_volume 1572.20(5)
_computing_cell_refinement 'Denzo/Scalepack (Otwinowski & Minor, 1997)'
_computing_data_collection 'COLLECT (Nonius BV, 1997)'
_computing_data_reduction 'Denzo/Scalepack (Otwinowski & Minor, 1997)'
_computing_molecular_graphics
;
ORTEP-II (Johnson 1976) in teXsan (MSC, 1992-1997)
;
_computing_publication_material 'CRYSTALS (Watkin et al 2003)'
_computing_structure_refinement 'CRYSTALS (Watkin et al 2003)'
_computing_structure_solution 'SIR92 (Altomare et al, 1994)'
_diffrn_ambient_temperature 200
_diffrn_measured_fraction_theta_full 0.996
_diffrn_measured_fraction_theta_max 0.996
_diffrn_measurement_device_type 'Nonius KappaCCD'
_diffrn_measurement_method ' \f and \w scans with CCD '
_diffrn_radiation_monochromator graphite
_diffrn_radiation_type 'Mo K\a'
_diffrn_radiation_wavelength 0.71073
_diffrn_reflns_av_R_equivalents 0.052
_diffrn_reflns_limit_h_max 10
_diffrn_reflns_limit_h_min -10
_diffrn_reflns_limit_k_max 23
_diffrn_reflns_limit_k_min -23
_diffrn_reflns_limit_l_max 10
_diffrn_reflns_limit_l_min -10
_diffrn_reflns_number 29715
_diffrn_reflns_theta_full 25.049
_diffrn_reflns_theta_max 25.049
_diffrn_reflns_theta_min 3.067
_diffrn_standards_number 0
_exptl_absorpt_coefficient_mu 0.252
_exptl_absorpt_correction_T_max 0.966
_exptl_absorpt_correction_T_min 0.794
_exptl_absorpt_correction_type multi-scan
_exptl_absorpt_process_details
;
multi-scan from symmetry-related measurements
  Sortav (Blessing 1995)
;
_exptl_crystal_colour colourless
_exptl_crystal_density_diffrn 1.376
_exptl_crystal_density_meas ?
_exptl_crystal_description needle
_exptl_crystal_F_000 680
_exptl_crystal_size_max 0.50
_exptl_crystal_size_mid 0.20
_exptl_crystal_size_min 0.15
_refine_diff_density_max 0.15
_refine_diff_density_min -0.17
_refine_ls_extinction_method None
_refine_ls_goodness_of_fit_ref 1.1255
_refine_ls_hydrogen_treatment noref
_refine_ls_matrix_type full
_refine_ls_number_parameters 208
_refine_ls_number_reflns 1987
_refine_ls_number_restraints 0
_refine_ls_R_factor_all 0.0389
_refine_ls_R_factor_gt 0.0273
_refine_ls_shift/su_max 0.000496
_refine_ls_structure_factor_coef F
_refine_ls_weighting_details
;
  Method, part 1, Chebychev polynomial,
(Watkin, 1994, Prince, 1982)
  [weight] = 1.0/[A~0~*T~0~(x)+A~1~*T~1~(x) ... +A~n-1~]*T~n-1~(x)]
  where A~i~ are the Chebychev coefficients listed below and x= Fcalc/Fmax
  Method = Robust Weighting (Prince, 1982)
  W = [weight] * [1-(deltaF/6*sigmaF)^2^]^2^
  A~i~ are:
  0.642 0.320 0.360
;
_refine_ls_weighting_scheme calc
_refine_ls_wR_factor_all 0.0401
_refine_ls_wR_factor_gt 0.0323
_refine_ls_wR_factor_ref 0.0323
_reflns_limit_h_max 10
_reflns_limit_h_min -10
_reflns_limit_k_max 23
_reflns_limit_k_min 0
_reflns_limit_l_max 10
_reflns_limit_l_min 0
_reflns_number_gt 1987
_reflns_number_total 2782
_reflns_threshold_expression I>3.0\s(I)
_oxford_diffrn_Wilson_B_factor 3.14
_oxford_diffrn_Wilson_scale 1.76
_oxford_refine_ls_scale 0.8300(14)
_oxford_structure_analysis_title '5171651 ban0722'
_cod_data_source_file ol7021774-file007.cif
_cod_data_source_block ban0722
_cod_depositor_comments
;
The following automatic conversions were performed:

'_symmetry_cell_setting' value 'Monoclinic' changed to 'monoclinic'
according to /home/saulius/struct/CIF-dictionaries/cif_core.dic
dictionary named 'cif_core.dic' version 2.4.1 from 2010-06-29.

Automatic conversion script
Id: cif_fix_values 1715 2011-07-08 13:25:40Z adriana 

The following automatic conversions were performed:

'_exptl_crystal_density_meas' value ' not measured ' was changed to
'?' - the value is perceived as not measured.

Automatic conversion script
Id: cif_fix_values 3008 2015-01-20 13:52:24Z robertas 
;
_cod_original_sg_symbol_H-M 'P 1 21/c 1 '
_cod_database_code 1505601

loop_
_symmetry_equiv_pos_as_xyz
x,y,z
-x,-y,-z
-x,y+1/2,-z+1/2
x,-y+1/2,z+1/2

loop_
_atom_site_label
_atom_site_type_symbol
_atom_site_fract_x
_atom_site_fract_y
_atom_site_fract_z
_atom_site_U_iso_or_equiv
_atom_site_occupancy
_atom_site_adp_type
_atom_site_refinement_flags_posn
Cl16 Cl 0.23710(5) 0.73938(2) 0.39705(5) 0.0461 1.0000 Uani .
O1 O 0.53157(12) 0.66180(5) 0.46983(10) 0.0360 1.0000 Uani .
O14 O 0.47276(14) 0.60192(6) 0.66962(11) 0.0457 1.0000 Uani .
N4 N 0.38111(13) 0.60595(6) 0.29207(12) 0.0313 1.0000 Uani .
C2 C 0.45615(17) 0.61109(7) 0.53952(15) 0.0348 1.0000 Uani .
C3 C 0.35926(17) 0.57511(7) 0.42883(15) 0.0326 1.0000 Uani .
C5 C 0.48324(16) 0.66454(7) 0.31532(14) 0.0317 1.0000 Uani .
C6 C 0.61897(17) 0.66408(7) 0.22069(15) 0.0327 1.0000 Uani .
C7 C 0.75344(19) 0.69461(8) 0.26858(18) 0.0420 1.0000 Uani .
C8 C 0.87396(19) 0.69653(9) 0.1762(2) 0.0500 1.0000 Uani .
C9 C 0.8597(2) 0.66877(9) 0.0361(2) 0.0488 1.0000 Uani .
C10 C 0.72585(19) 0.63845(8) -0.01231(17) 0.0420 1.0000 Uani .
C11 C 0.60393(17) 0.63597(7) 0.07918(15) 0.0334 1.0000 Uani .
C12 C 0.45793(18) 0.60139(8) 0.03694(15) 0.0360 1.0000 Uani .
C13 C 0.40478(19) 0.56014(8) 0.16635(15) 0.0376 1.0000 Uani .
C15 C 0.40223(17) 0.73309(8) 0.29098(16) 0.0367 1.0000 Uani .
C17 C 0.27056(17) 0.52247(7) 0.46492(16) 0.0359 1.0000 Uani .
C18 C 0.15154(17) 0.48840(8) 0.37606(16) 0.0361 1.0000 Uani .
C19 C 0.06550(18) 0.52350(8) 0.26826(17) 0.0421 1.0000 Uani .
C20 C -0.05411(19) 0.49151(10) 0.19391(19) 0.0499 1.0000 Uani .
C21 C -0.0899(2) 0.42415(10) 0.2242(2) 0.0531 1.0000 Uani .
C22 C -0.0060(2) 0.38883(9) 0.3312(2) 0.0538 1.0000 Uani .
C23 C 0.11254(19) 0.42044(8) 0.40660(19) 0.0446 1.0000 Uani .
H71 H 0.76342 0.71516 0.36929 0.0500 1.0000 Uiso R
H81 H 0.97127 0.71799 0.2109 0.0598 1.0000 Uiso R
H91 H 0.9465 0.67064 -0.0303 0.0587 1.0000 Uiso R
H101 H 0.71661 0.61825 -0.11337 0.0505 1.0000 Uiso R
H121 H 0.38073 0.63688 0.00869 0.0431 1.0000 Uiso R
H122 H 0.47273 0.57003 -0.04835 0.0431 1.0000 Uiso R
H131 H 0.48254 0.52497 0.19503 0.0453 1.0000 Uiso R
H132 H 0.30794 0.53665 0.13762 0.0453 1.0000 Uiso R
H151 H 0.47267 0.77120 0.32028 0.0439 1.0000 Uiso R
H152 H 0.37211 0.73761 0.18426 0.0439 1.0000 Uiso R
H171 H 0.28822 0.50394 0.56673 0.0432 1.0000 Uiso R
H191 H 0.09054 0.57223 0.24458 0.0505 1.0000 Uiso R
H201 H -0.11507 0.51744 0.11754 0.0598 1.0000 Uiso R
H211 H -0.1756 0.40107 0.1695 0.0638 1.0000 Uiso R
H221 H -0.0315 0.34005 0.3539 0.0649 1.0000 Uiso R
H231 H 0.17150 0.39440 0.48423 0.0537 1.0000 Uiso R

loop_
_atom_site_aniso_label
_atom_site_aniso_U_11
_atom_site_aniso_U_22
_atom_site_aniso_U_33
_atom_site_aniso_U_23
_atom_site_aniso_U_13
_atom_site_aniso_U_12
Cl16 0.0447(2) 0.0434(2) 0.0498(2) -0.00878(18) -0.00354(16) 0.00724(17)
O1 0.0476(6) 0.0369(6) 0.0229(5) -0.0013(4) -0.0062(4) -0.0021(4)
O14 0.0620(7) 0.0502(7) 0.0246(5) 0.0006(5) -0.0025(5) 0.0029(5)
N4 0.0418(7) 0.0278(6) 0.0242(6) -0.0023(4) -0.0004(5) -0.0021(5)
C2 0.0437(8) 0.0346(8) 0.0261(7) -0.0011(6) -0.0001(6) 0.0055(6)
C3 0.0407(8) 0.0329(8) 0.0242(7) 0.0002(6) 0.0017(5) 0.0061(6)
C5 0.0433(8) 0.0295(7) 0.0219(6) -0.0029(5) -0.0053(6) -0.0020(6)
C6 0.0423(8) 0.0257(7) 0.0299(7) 0.0041(5) -0.0031(6) 0.0008(6)
C7 0.0487(9) 0.0370(8) 0.0394(8) 0.0024(7) -0.0079(7) -0.0052(7)
C8 0.0422(9) 0.0486(10) 0.0587(11) 0.0098(8) -0.0037(8) -0.0070(7)
C9 0.0448(9) 0.0492(10) 0.0527(10) 0.0091(8) 0.0078(7) 0.0005(8)
C10 0.0518(9) 0.0382(8) 0.0363(8) 0.0040(7) 0.0059(7) 0.0032(7)
C11 0.0439(8) 0.0279(7) 0.0282(7) 0.0042(6) -0.0006(6) 0.0032(6)
C12 0.0479(9) 0.0368(8) 0.0230(7) -0.0031(6) -0.0016(6) -0.0024(6)
C13 0.0533(9) 0.0327(8) 0.0272(7) -0.0067(6) 0.0039(6) -0.0058(7)
C15 0.0461(9) 0.0304(7) 0.0333(8) -0.0026(6) -0.0023(6) 0.0020(6)
C17 0.0438(8) 0.0341(8) 0.0302(7) 0.0037(6) 0.0041(6) 0.0033(6)
C18 0.0407(8) 0.0348(8) 0.0334(7) 0.0009(6) 0.0088(6) 0.0008(6)
C19 0.0453(9) 0.0391(9) 0.0419(9) 0.0032(7) 0.0028(7) 0.0004(7)
C20 0.0439(9) 0.0591(11) 0.0465(9) 0.0013(8) -0.0011(7) -0.0007(8)
C21 0.0439(9) 0.0556(11) 0.0601(11) -0.0126(9) 0.0055(8) -0.0084(8)
C22 0.0544(11) 0.0385(9) 0.0693(12) -0.0054(8) 0.0145(9) -0.0090(8)
C23 0.0497(9) 0.0369(8) 0.0477(9) 0.0063(7) 0.0081(7) 0.0007(7)

loop_
_atom_type_symbol
_atom_type_scat_dispersion_real
_atom_type_scat_dispersion_imag
_atom_type_scat_Cromer_Mann_a1
_atom_type_scat_Cromer_Mann_b1
_atom_type_scat_Cromer_Mann_a2
_atom_type_scat_Cromer_Mann_b2
_atom_type_scat_Cromer_Mann_a3
_atom_type_scat_Cromer_Mann_b3
_atom_type_scat_Cromer_Mann_a4
_atom_type_scat_Cromer_Mann_b4
_atom_type_scat_Cromer_Mann_c
_atom_type_scat_source
C 0.0033 0.0016 2.3100 20.8439 1.0200 10.2075 1.5886 0.5687 0.8650 51.6512 0.2156 'International Tables Vol C 4.2.6.8 and 6.1.1.4'
H 0.0000 0.0000 0.4930 10.5109 0.3229 26.1257 0.1402 3.1424 0.0408 57.7998 0.0030 'International Tables Vol C 4.2.6.8 and 6.1.1.4'
Cl 0.1484 0.1585 11.4604 0.0104 7.1964 1.1662 6.2556 18.5194 1.6455 47.7784 -9.5574 'International Tables Vol C 4.2.6.8 and 6.1.1.4'
N 0.0061 0.0033 12.2126 0.0057 3.1322 9.8933 2.0125 28.9975 1.1663 0.5826 -11.5290 'International Tables Vol C 4.2.6.8 and 6.1.1.4'
O 0.0106 0.0060 3.0485 13.2771 2.2868 5.7011 1.5463 0.3239 0.8670 32.9089 0.2508 'International Tables Vol C 4.2.6.8 and 6.1.1.4'

loop_
_geom_angle_atom_site_label_1
_geom_angle_site_symmetry_1
_geom_angle_atom_site_label_2
_geom_angle_site_symmetry_2
_geom_angle_atom_site_label_3
_geom_angle
_geom_angle_publ_flag
C2 . O1 . C5 110.13(10) yes
C3 . N4 . C5 108.20(11) yes
C3 . N4 . C13 117.32(11) yes
C5 . N4 . C13 118.41(11) yes
O1 . C2 . O14 121.52(13) yes
O1 . C2 . C3 108.13(11) yes
O14 . C2 . C3 130.35(14) yes
C2 . C3 . N4 107.70(12) yes
C2 . C3 . C17 121.90(13) yes
N4 . C3 . C17 130.40(13) yes
N4 . C5 . O1 105.52(11) yes
N4 . C5 . C6 114.64(11) yes
O1 . C5 . C6 109.82(11) yes
N4 . C5 . C15 111.90(12) yes
O1 . C5 . C15 106.92(11) yes
C6 . C5 . C15 107.77(11) yes
C5 . C6 . C7 121.06(13) yes
C5 . C6 . C11 118.52(13) yes
C7 . C6 . C11 120.30(14) yes
C6 . C7 . C8 119.80(15) yes
C6 . C7 . H71 120.1 no
C8 . C7 . H71 120.1 no
C7 . C8 . C9 120.13(16) yes
C7 . C8 . H81 119.9 no
C9 . C8 . H81 119.9 no
C8 . C9 . C10 120.33(16) yes
C8 . C9 . H91 119.8 no
C10 . C9 . H91 119.8 no
C9 . C10 . C11 120.26(15) yes
C9 . C10 . H101 119.9 no
C11 . C10 . H101 119.9 no
C6 . C11 . C10 119.18(14) yes
C6 . C11 . C12 117.45(13) yes
C10 . C11 . C12 123.30(13) yes
C11 . C12 . C13 109.45(11) yes
C11 . C12 . H121 109.5 no
C13 . C12 . H121 109.5 no
C11 . C12 . H122 109.5 no
C13 . C12 . H122 109.5 no
H121 . C12 . H122 109.5 no
C12 . C13 . N4 109.92(12) yes
C12 . C13 . H131 109.4 no
N4 . C13 . H131 109.4 no
C12 . C13 . H132 109.4 no
N4 . C13 . H132 109.4 no
H131 . C13 . H132 109.5 no
C5 . C15 . Cl16 111.89(10) yes
C5 . C15 . H151 108.9 no
Cl16 . C15 . H151 108.9 no
C5 . C15 . H152 108.9 no
Cl16 . C15 . H152 108.9 no
H151 . C15 . H152 109.5 no
C3 . C17 . C18 129.03(13) yes
C3 . C17 . H171 115.5 no
C18 . C17 . H171 115.5 no
C17 . C18 . C19 121.89(14) yes
C17 . C18 . C23 119.91(14) yes
C19 . C18 . C23 117.98(15) yes
C18 . C19 . C20 120.67(15) yes
C18 . C19 . H191 119.7 no
C20 . C19 . H191 119.7 no
C19 . C20 . C21 120.57(17) yes
C19 . C20 . H201 119.7 no
C21 . C20 . H201 119.7 no
C20 . C21 . C22 119.38(16) yes
C20 . C21 . H211 120.3 no
C22 . C21 . H211 120.3 no
C21 . C22 . C23 120.45(16) yes
C21 . C22 . H221 119.8 no
C23 . C22 . H221 119.8 no
C18 . C23 . C22 120.94(16) yes
C18 . C23 . H231 119.5 no
C22 . C23 . H231 119.5 no
C22 C23 H231 119.5(2) . . no

loop_
_geom_bond_atom_site_label_1
_geom_bond_atom_site_label_2
_geom_bond_distance
_geom_bond_publ_flag
Cl16 C15 1.7927(16) yes
O1 C2 1.3640(18) yes
O1 C5 1.4534(16) yes
O14 C2 1.1995(17) yes
N4 C3 1.4015(18) yes
N4 C5 1.4678(18) yes
N4 C13 1.4718(17) yes
C2 C3 1.475(2) yes
C3 C17 1.342(2) yes
C5 C6 1.510(2) yes
C5 C15 1.528(2) yes
C6 C7 1.389(2) yes
C6 C11 1.400(2) yes
C7 C8 1.388(3) yes
C7 H71 1.000 no
C8 C9 1.384(3) yes
C8 H81 1.000 no
C9 C10 1.384(2) yes
C9 H91 1.000 no
C10 C11 1.393(2) yes
C10 H101 1.000 no
C11 C12 1.498(2) yes
C12 C13 1.516(2) yes
C12 H121 1.000 no
C12 H122 1.000 no
C13 H131 1.000 no
C13 H132 1.000 no
C15 H151 1.000 no
C15 H152 1.000 no
C17 C18 1.464(2) yes
C17 H171 1.000 no
C18 C19 1.397(2) yes
C18 C23 1.399(2) yes
C19 C20 1.384(2) yes
C19 H191 1.000 no
C20 C21 1.380(3) yes
C20 H201 1.000 no
C21 C22 1.384(3) yes
C21 H211 1.000 no
C22 C23 1.379(3) yes
C22 H221 1.000 no
C23 H231 1.000 no

loop_
_geom_contact_atom_site_label_1
_geom_contact_atom_site_label_2
_geom_contact_distance
_geom_contact_site_symmetry_2
_geom_contact_publ_flag
O14 C12 3.348(2) 1_556 no
O14 C15 3.462(2) 4_565 no
O14 C17 3.577(2) 2_666 no
C2 C17 3.560(2) 2_666 no
C17 C21 3.467(2) 2_566 no
C17 C22 3.507(2) 2_566 no
C18 C23 3.597(2) 2_566 no
C19 C23 3.580(2) 2_566 no

loop_
_geom_torsion_atom_site_label_1
_geom_torsion_atom_site_label_2
_geom_torsion_atom_site_label_3
_geom_torsion_atom_site_label_4
_geom_torsion
_geom_torsion_publ_flag
Cl16 C15 C5 O1 -62.5(1) no
Cl16 C15 C5 N4 52.6(1) no
Cl16 C15 C5 C6 179.48(9) no
O1 C2 C3 N4 0.4(2) no
O1 C2 C3 C17 -179.8(1) no
O1 C5 N4 C3 5.7(1) no
O1 C5 N4 C13 -130.9(1) no
O1 C5 C6 C7 -32.6(2) no
O1 C5 C6 C11 151.4(1) no
O14 C2 O1 C5 -176.2(1) no
O14 C2 C3 N4 179.8(2) no
O14 C2 C3 C17 -0.5(3) no
N4 C3 C17 C18 -11.0(3) no
N4 C5 O1 C2 -5.5(1) no
N4 C5 C6 C7 -151.1(1) no
N4 C5 C6 C11 32.9(2) no
N4 C13 C12 C11 60.6(2) no
C2 O1 C5 C6 -129.6(1) no
C2 O1 C5 C15 113.8(1) no
C2 C3 N4 C5 -3.9(2) no
C2 C3 N4 C13 133.3(1) no
C2 C3 C17 C18 169.3(1) no
C3 N4 C5 C6 126.7(1) no
C3 N4 C5 C15 -110.2(1) no
C3 N4 C13 C12 -168.4(1) no
C3 C2 O1 C5 3.2(2) no
C3 C17 C18 C19 -30.6(2) no
C3 C17 C18 C23 155.0(2) no
C5 N4 C3 C17 176.4(2) no
C5 N4 C13 C12 -35.6(2) no
C5 C6 C7 C8 -176.7(1) no
C5 C6 C11 C10 176.6(1) no
C5 C6 C11 C12 -6.3(2) no
C6 C5 N4 C13 -10.0(2) no
C6 C7 C8 C9 0.7(2) no
C6 C11 C10 C9 -0.4(2) no
C6 C11 C12 C13 -40.2(2) no
C7 C6 C5 C15 83.6(2) no
C7 C6 C11 C10 0.6(2) no
C7 C6 C11 C12 177.6(1) no
C7 C8 C9 C10 -0.5(3) no
C8 C7 C6 C11 -0.7(2) no
C8 C9 C10 C11 0.4(2) no
C9 C10 C11 C12 -177.3(1) no
C10 C11 C12 C13 136.7(1) no
C11 C6 C5 C15 -92.4(1) no
C13 N4 C3 C17 -46.4(2) no
C13 N4 C5 C15 113.1(1) no
C17 C18 C19 C20 -174.9(2) no
C17 C18 C23 C22 175.5(2) no
C18 C19 C20 C21 -0.5(3) no
C18 C23 C22 C21 -0.6(3) no
C19 C18 C23 C22 0.8(2) no
C19 C20 C21 C22 0.7(3) no
C20 C19 C18 C23 -0.3(2) no
C20 C21 C22 C23 -0.2(3) no
